data_7036054
loop_
_publ_author_name
'Hasheminasab, A.'
'Wang, L.'
'Dawadi, M. B.'
'Bass, J.'
'Herrick, R. S.'
'Rack, J. J.'
'Ziegler, C. J.'

_publ_section_title
;
 Induction of E/Z isomerization in a pendant metal-bound azobenzene: a
 synthetic, spectroscopic and theoretical study.
;
_journal_issue 35
_journal_name_full 'Dalton transactions (Cambridge, England : 2003)'
_journal_page_first 15400
_journal_page_last 15403
_journal_paper_doi 10.1039/c5dt02480c
_journal_volume 44
_journal_year 2015
_chemical_formula_sum 'C21 H14 Br N4 O3 Re'
_chemical_formula_weight 636.47
_chemical_name_systematic
; 
 ? 
;
_space_group_IT_number 2
_symmetry_cell_setting triclinic
_symmetry_space_group_name_Hall '-P 1'
_symmetry_space_group_name_H-M 'P -1'
_atom_sites_solution_hydrogens geom
_atom_sites_solution_primary direct
_atom_sites_solution_secondary difmap
_audit_creation_method SHELXL-97
_audit_update_record
;
2015-06-30 deposited with the CCDC.
2015-08-03 downloaded from the CCDC.
;
_cell_angle_alpha 90.827(5)
_cell_angle_beta 92.695(5)
_cell_angle_gamma 112.441(4)
_cell_formula_units_Z 2
_cell_length_a 6.7633(7)
_cell_length_b 7.6885(8)
_cell_length_c 20.877(2)
_cell_measurement_reflns_used 8831
_cell_measurement_temperature 100(2)
_cell_measurement_theta_max 25.11
_cell_measurement_theta_min 2.87
_cell_volume 1001.66(18)
_computing_cell_refinement 'Bruker SAINT'
_computing_data_collection 'Bruker APEX2'
_computing_data_reduction 'Bruker SAINT'
_computing_molecular_graphics 'Bruker SHELXTL'
_computing_publication_material 'Bruker SHELXTL'
_computing_structure_refinement 'SHELXL-97 (Sheldrick, 2008)'
_computing_structure_solution 'SHELXS-97 (Sheldrick, 2008)'
_diffrn_ambient_temperature 100(2)
_diffrn_measured_fraction_theta_full 0.985
_diffrn_measured_fraction_theta_max 0.985
_diffrn_measurement_device_type 'Bruker APEX-II CCD'
_diffrn_measurement_method '\f and \w scans'
_diffrn_radiation_monochromator graphite
_diffrn_radiation_source 'fine-focus sealed tube'
_diffrn_radiation_type MoK\a
_diffrn_radiation_wavelength 0.71073
_diffrn_reflns_av_R_equivalents 0.0264
_diffrn_reflns_av_sigmaI/netI 0.0297
_diffrn_reflns_limit_h_max 6
_diffrn_reflns_limit_h_min -8
_diffrn_reflns_limit_k_max 9
_diffrn_reflns_limit_k_min -9
_diffrn_reflns_limit_l_max 24
_diffrn_reflns_limit_l_min -24
_diffrn_reflns_number 12167
_diffrn_reflns_theta_full 25.11
_diffrn_reflns_theta_max 25.11
_diffrn_reflns_theta_min 1.95
_exptl_absorpt_coefficient_mu 8.092
_exptl_absorpt_correction_T_max 0.6172
_exptl_absorpt_correction_T_min 0.2256
_exptl_absorpt_correction_type multi-scan
_exptl_absorpt_process_details SADABS
_exptl_crystal_colour Red
_exptl_crystal_density_diffrn 2.110
_exptl_crystal_density_meas ?
_exptl_crystal_density_method 'not measured'
_exptl_crystal_description Block
_exptl_crystal_F_000 604
_exptl_crystal_size_max 0.26
_exptl_crystal_size_mid 0.21
_exptl_crystal_size_min 0.07
_refine_diff_density_max 2.002
_refine_diff_density_min -1.572
_refine_diff_density_rms 0.141
_refine_ls_extinction_method none
_refine_ls_goodness_of_fit_ref 1.284
_refine_ls_hydrogen_treatment constr
_refine_ls_matrix_type full
_refine_ls_number_parameters 280
_refine_ls_number_reflns 3521
_refine_ls_number_restraints 5
_refine_ls_restrained_S_all 1.302
_refine_ls_R_factor_all 0.0341
_refine_ls_R_factor_gt 0.0317
_refine_ls_shift/su_max 0.002
_refine_ls_shift/su_mean 0.000
_refine_ls_structure_factor_coef Fsqd
_refine_ls_weighting_details 'calc w=1/[\s^2^(Fo^2^)+(0.0000P)^2^+7.7916P] where P=(Fo^2^+2Fc^2^)/3'
_refine_ls_weighting_scheme calc
_refine_ls_wR_factor_gt 0.0724
_refine_ls_wR_factor_ref 0.0732
_reflns_number_gt 3369
_reflns_number_total 3521
_reflns_threshold_expression >2sigma(I)
_cod_data_source_file c5dt02480c2.cif
_cod_data_source_block 2
_cod_depositor_comments
;
The following automatic conversions were performed:

'_symmetry_cell_setting' value 'Triclinic' changed to 'triclinic'
according to
/usr/data/users/saulius/crontab/automatic-downloads/rss-feeds/RSC/lib/dictionaries/cif_core.dic
dictionary named 'cif_core.dic' version 2.4.2 from 2011-04-26.

'_exptl_absorpt_correction_type' value 'Multi-scan' changed to
'multi-scan' according to
/usr/data/users/saulius/crontab/automatic-downloads/rss-feeds/RSC/lib/dictionaries/cif_core.dic
dictionary named 'cif_core.dic' version 2.4.2 from 2011-04-26.

'_exptl_crystal_density_meas' value 'not measured' was changed to '?'
- the value is perceived as not measured.

Automatic conversion script
Id: cif_fix_values 3271 2015-04-21 07:52:19Z andrius 

 Adding full bibliography for 7036053--7036054.cif.
;
_cod_original_cell_volume 1001.64(18)
_cod_original_sg_symbol_H-M P-1
_cod_database_code 7036054

loop_
_symmetry_equiv_pos_as_xyz
'x, y, z'
'-x, -y, -z'

loop_
_atom_site_label
_atom_site_type_symbol
_atom_site_fract_x
_atom_site_fract_y
_atom_site_fract_z
_atom_site_U_iso_or_equiv
_atom_site_adp_type
_atom_site_occupancy
_atom_site_symmetry_multiplicity
_atom_site_calc_flag
_atom_site_refinement_flags
_atom_site_disorder_assembly
_atom_site_disorder_group
Br1 Br 0.51856(17) 0.70589(13) 0.60588(4) 0.0196(2) Uani 0.80 1 d P A 1
Br2 Br 1.1123(6) 0.5970(6) 0.72351(19) 0.0196(2) Uani 0.20 1 d PD A 2
C1 C 1.1221(11) 0.8603(9) 0.5633(3) 0.0195(14) Uani 1 1 d . . .
H1 H 1.1005 0.7402 0.5450 0.023 Uiso 1 1 calc R . .
C2 C 1.2459(10) 1.0183(10) 0.5323(3) 0.0204(15) Uani 1 1 d . . .
H2 H 1.3089 1.0070 0.4936 0.025 Uiso 1 1 calc R . .
C3 C 1.2775(11) 1.1941(10) 0.5584(3) 0.0234(15) Uani 1 1 d . . .
H3 H 1.3614 1.3051 0.5376 0.028 Uiso 1 1 calc R . .
C4 C 1.1852(11) 1.2056(10) 0.6150(3) 0.0235(15) Uani 1 1 d . . .
H4 H 1.2050 1.3247 0.6338 0.028 Uiso 1 1 calc R . .
C5 C 1.0637(11) 1.0418(9) 0.6438(3) 0.0190(14) Uani 1 1 d . . .
C6 C 0.9555(11) 1.0381(9) 0.7026(3) 0.0206(15) Uani 1 1 d . . .
H6 H 0.9680 1.1522 0.7238 0.025 Uiso 1 1 calc R . .
C7 C 0.7155(11) 0.8725(9) 0.7787(3) 0.0206(15) Uani 1 1 d . . .
C8 C 0.5686(12) 0.9574(10) 0.7740(3) 0.0258(16) Uani 1 1 d . . .
H8 H 0.5598 1.0261 0.7372 0.031 Uiso 1 1 calc R . .
C9 C 0.4334(12) 0.9408(10) 0.8240(3) 0.0260(16) Uani 1 1 d . . .
H9 H 0.3311 0.9978 0.8212 0.031 Uiso 1 1 calc R . .
C10 C 0.4482(12) 0.8410(10) 0.8779(3) 0.0238(15) Uani 1 1 d . . .
C11 C 0.5990(12) 0.7577(10) 0.8816(3) 0.0265(16) Uani 1 1 d . . .
H11 H 0.6114 0.6910 0.9185 0.032 Uiso 1 1 calc R . .
C12 C 0.7292(12) 0.7724(10) 0.8318(3) 0.0264(16) Uani 1 1 d . . .
H12 H 0.8294 0.7131 0.8339 0.032 Uiso 1 1 calc R . .
C13 C 0.1773(11) 0.7377(9) 1.0229(3) 0.0226(15) Uani 1 1 d . . .
C14 C -0.0041(12) 0.7786(11) 1.0119(4) 0.0308(17) Uani 1 1 d . . .
H14 H -0.0300 0.8242 0.9716 0.037 Uiso 1 1 calc R . .
C15 C -0.1473(13) 0.7529(12) 1.0595(4) 0.0356(19) Uani 1 1 d . . .
H15 H -0.2710 0.7816 1.0521 0.043 Uiso 1 1 calc R . .
C16 C -0.1091(12) 0.6850(11) 1.1181(4) 0.0304(17) Uani 1 1 d . . .
H16 H -0.2070 0.6666 1.1509 0.036 Uiso 1 1 calc R . .
C17 C 0.0718(13) 0.6440(11) 1.1285(3) 0.0314(18) Uani 1 1 d . . .
H17 H 0.0973 0.5975 1.1687 0.038 Uiso 1 1 calc R . .
C18 C 0.2159(13) 0.6701(11) 1.0812(4) 0.0310(17) Uani 1 1 d . . .
H18 H 0.3400 0.6419 1.0887 0.037 Uiso 1 1 calc R . .
C20 C 0.7971(11) 0.4397(10) 0.6064(3) 0.0239(16) Uani 1 1 d . A .
C21 C 0.6092(12) 0.4479(10) 0.7182(3) 0.0212(15) Uani 1 1 d . A .
C22 C 1.0370(15) 0.5820(14) 0.7130(4) 0.0196(2) Uani 0.80 1 d PD A 1
C23 C 0.577(4) 0.652(5) 0.6140(15) 0.0196(2) Uani 0.20 1 d PD A 2
N1 N 1.0308(9) 0.8686(8) 0.6181(3) 0.0183(12) Uani 1 1 d . A .
N2 N 0.8436(9) 0.8798(8) 0.7252(3) 0.0199(12) Uani 1 1 d . A .
N3 N 0.2980(10) 0.8283(8) 0.9251(3) 0.0264(14) Uani 1 1 d . . .
N4 N 0.3340(10) 0.7587(8) 0.9764(3) 0.0256(13) Uani 1 1 d . . .
O1 O 0.7921(8) 0.3266(7) 0.5682(2) 0.0322(12) Uani 1 1 d . . .
O2 O 0.4863(8) 0.3393(7) 0.7493(2) 0.0261(11) Uani 1 1 d . . .
O3 O 1.1689(10) 0.5390(8) 0.7390(3) 0.0210(13) Uani 0.80 1 d PD A 1
O4 O 0.422(4) 0.654(4) 0.5824(14) 0.030(7) Uani 0.20 1 d PD A 2
Re1 Re 0.81276(5) 0.63128(4) 0.668022(13) 0.01889(9) Uani 1 1 d D . .

loop_
_atom_site_aniso_label
_atom_site_aniso_U_11
_atom_site_aniso_U_22
_atom_site_aniso_U_33
_atom_site_aniso_U_23
_atom_site_aniso_U_13
_atom_site_aniso_U_12
Br1 0.0215(6) 0.0180(5) 0.0206(5) 0.0034(4) 0.0030(4) 0.0087(4)
Br2 0.0215(6) 0.0180(5) 0.0206(5) 0.0034(4) 0.0030(4) 0.0087(4)
C1 0.022(4) 0.019(4) 0.019(3) -0.004(3) 0.001(3) 0.010(3)
C2 0.016(3) 0.025(4) 0.021(3) 0.002(3) 0.008(3) 0.008(3)
C3 0.024(4) 0.021(4) 0.024(4) 0.004(3) 0.005(3) 0.006(3)
C4 0.027(4) 0.015(4) 0.027(4) -0.003(3) 0.003(3) 0.006(3)
C5 0.019(4) 0.013(3) 0.023(4) 0.000(3) 0.003(3) 0.004(3)
C6 0.021(4) 0.014(3) 0.025(4) 0.000(3) 0.008(3) 0.005(3)
C7 0.024(4) 0.018(4) 0.021(3) -0.009(3) 0.002(3) 0.010(3)
C8 0.039(4) 0.022(4) 0.023(4) 0.003(3) 0.007(3) 0.018(4)
C9 0.031(4) 0.026(4) 0.030(4) 0.005(3) 0.010(3) 0.020(3)
C10 0.033(4) 0.018(4) 0.019(3) -0.002(3) 0.009(3) 0.009(3)
C11 0.038(4) 0.029(4) 0.018(3) 0.006(3) 0.006(3) 0.018(4)
C12 0.032(4) 0.032(4) 0.022(4) 0.001(3) 0.005(3) 0.019(4)
C13 0.027(4) 0.017(4) 0.021(4) -0.001(3) 0.005(3) 0.006(3)
C14 0.035(4) 0.033(4) 0.026(4) 0.007(3) 0.010(3) 0.014(4)
C15 0.033(5) 0.043(5) 0.041(5) 0.006(4) 0.016(4) 0.023(4)
C16 0.033(4) 0.031(4) 0.026(4) -0.002(3) 0.012(3) 0.009(4)
C17 0.040(5) 0.034(4) 0.021(4) 0.007(3) 0.008(3) 0.013(4)
C18 0.031(4) 0.036(5) 0.030(4) 0.003(3) 0.006(3) 0.016(4)
C20 0.024(4) 0.025(4) 0.025(4) 0.001(3) 0.000(3) 0.013(3)
C21 0.028(4) 0.019(4) 0.022(4) -0.002(3) 0.000(3) 0.016(3)
C22 0.0215(6) 0.0180(5) 0.0206(5) 0.0034(4) 0.0030(4) 0.0087(4)
C23 0.0215(6) 0.0180(5) 0.0206(5) 0.0034(4) 0.0030(4) 0.0087(4)
N1 0.020(3) 0.019(3) 0.018(3) 0.002(2) 0.005(2) 0.010(3)
N2 0.026(3) 0.021(3) 0.016(3) -0.002(2) 0.003(2) 0.013(3)
N3 0.036(4) 0.024(3) 0.024(3) -0.002(3) 0.008(3) 0.015(3)
N4 0.028(3) 0.025(3) 0.023(3) -0.003(3) 0.006(3) 0.009(3)
O1 0.038(3) 0.029(3) 0.032(3) -0.012(2) 0.003(2) 0.016(3)
O2 0.032(3) 0.022(3) 0.028(3) 0.009(2) 0.013(2) 0.012(2)
O3 0.030(4) 0.020(3) 0.017(3) 0.004(3) -0.004(3) 0.014(3)
O4 0.005(14) 0.020(15) 0.06(2) -0.025(14) 0.003(13) 0.001(12)
Re1 0.02586(16) 0.01367(15) 0.01965(15) 0.00144(10) 0.00986(11) 0.00938(12)

loop_
_atom_type_symbol
_atom_type_description
_atom_type_scat_dispersion_real
_atom_type_scat_dispersion_imag
_atom_type_scat_source
C C 0.0033 0.0016 'International Tables Vol C Tables 4.2.6.8 and 6.1.1.4'
H H 0.0000 0.0000 'International Tables Vol C Tables 4.2.6.8 and 6.1.1.4'
N N 0.0061 0.0033 'International Tables Vol C Tables 4.2.6.8 and 6.1.1.4'
O O 0.0106 0.0060 'International Tables Vol C Tables 4.2.6.8 and 6.1.1.4'
Br Br -0.2901 2.4595 'International Tables Vol C Tables 4.2.6.8 and 6.1.1.4'
Re Re -1.0185 7.2310 'International Tables Vol C Tables 4.2.6.8 and 6.1.1.4'

loop_
_geom_angle_atom_site_label_1
_geom_angle_atom_site_label_2
_geom_angle_atom_site_label_3
_geom_angle
N1 C1 C2 122.8(6)
N1 C1 H1 118.6
C2 C1 H1 118.6
C1 C2 C3 119.2(6)
C1 C2 H2 120.4
C3 C2 H2 120.4
C4 C3 C2 118.9(7)
C4 C3 H3 120.5
C2 C3 H3 120.5
C5 C4 C3 119.0(6)
C5 C4 H4 120.5
C3 C4 H4 120.5
N1 C5 C4 122.2(6)
N1 C5 C6 114.3(6)
C4 C5 C6 123.4(6)
N2 C6 C5 119.1(6)
N2 C6 H6 120.5
C5 C6 H6 120.5
C12 C7 C8 120.9(6)
C12 C7 N2 120.5(6)
C8 C7 N2 118.5(6)
C9 C8 C7 119.1(6)
C9 C8 H8 120.5
C7 C8 H8 120.5
C8 C9 C10 120.1(6)
C8 C9 H9 119.9
C10 C9 H9 119.9
C9 C10 C11 119.6(6)
C9 C10 N3 115.4(6)
C11 C10 N3 125.0(6)
C12 C11 C10 119.9(6)
C12 C11 H11 120.1
C10 C11 H11 120.1
C7 C12 C11 120.4(6)
C7 C12 H12 119.8
C11 C12 H12 119.8
C18 C13 C14 120.5(7)
C18 C13 N4 115.5(6)
C14 C13 N4 124.0(6)
C15 C14 C13 120.1(7)
C15 C14 H14 120.0
C13 C14 H14 120.0
C14 C15 C16 119.6(7)
C14 C15 H15 120.2
C16 C15 H15 120.2
C17 C16 C15 119.9(7)
C17 C16 H16 120.1
C15 C16 H16 120.1
C16 C17 C18 120.8(7)
C16 C17 H17 119.6
C18 C17 H17 119.6
C13 C18 C17 119.2(7)
C13 C18 H18 120.4
C17 C18 H18 120.4
O1 C20 Re1 178.2(7)
O2 C21 Re1 178.9(6)
O3 C22 Re1 175.3(9)
O4 C23 Re1 176(3)
C1 N1 C5 117.8(6)
C1 N1 Re1 126.5(4)
C5 N1 Re1 115.5(4)
C6 N2 C7 119.9(6)
C6 N2 Re1 116.3(4)
C7 N2 Re1 122.8(4)
N4 N3 C10 113.3(6)
N3 N4 C13 113.4(6)
C20 Re1 C21 90.6(3)
C20 Re1 C22 87.9(4)
C21 Re1 C22 89.1(4)
C20 Re1 C23 84.3(11)
C21 Re1 C23 90.0(11)
C22 Re1 C23 172.1(12)
C20 Re1 N2 170.7(3)
C21 Re1 N2 97.6(2)
C22 Re1 N2 96.6(3)
C23 Re1 N2 91.3(11)
C20 Re1 N1 97.0(3)
C21 Re1 N1 171.9(2)
C22 Re1 N1 94.1(3)
C23 Re1 N1 87.8(11)
N2 Re1 N1 74.6(2)
C20 Re1 Br2 90.5(2)
C21 Re1 Br2 93.1(2)
C22 Re1 Br2 4.8(4)
C23 Re1 Br2 174.0(11)
N2 Re1 Br2 93.40(17)
N1 Re1 Br2 89.77(17)
C20 Re1 Br1 92.4(2)
C21 Re1 Br1 92.54(19)
C22 Re1 Br1 178.3(3)
C23 Re1 Br1 8.5(11)
N2 Re1 Br1 82.92(14)
N1 Re1 Br1 84.23(14)
Br2 Re1 Br1 173.62(10)

loop_
_geom_bond_atom_site_label_1
_geom_bond_atom_site_label_2
_geom_bond_distance
Br1 Re1 2.5732(11)
Br2 Re1 2.390(4)
C1 N1 1.337(8)
C1 C2 1.375(10)
C1 H1 0.9500
C2 C3 1.383(9)
C2 H2 0.9500
C3 C4 1.380(10)
C3 H3 0.9500
C4 C5 1.379(10)
C4 H4 0.9500
C5 N1 1.361(8)
C5 C6 1.454(9)
C6 N2 1.275(9)
C6 H6 0.9500
C7 C12 1.379(10)
C7 C8 1.382(9)
C7 N2 1.434(8)
C8 C9 1.395(10)
C8 H8 0.9500
C9 C10 1.393(10)
C9 H9 0.9500
C10 C11 1.395(10)
C10 N3 1.427(9)
C11 C12 1.372(10)
C11 H11 0.9500
C12 H12 0.9500
C13 C18 1.383(10)
C13 C14 1.388(10)
C13 N4 1.437(9)
C14 C15 1.383(10)
C14 H14 0.9500
C15 C16 1.388(11)
C15 H15 0.9500
C16 C17 1.384(11)
C16 H16 0.9500
C17 C18 1.383(10)
C17 H17 0.9500
C18 H18 0.9500
C20 O1 1.161(8)
C20 Re1 1.910(7)
C21 O2 1.160(8)
C21 Re1 1.918(8)
C22 O3 1.177(9)
C22 Re1 1.908(8)
C23 O4 1.219(18)
C23 Re1 1.968(17)
N1 Re1 2.176(6)
N2 Re1 2.173(5)
N3 N4 1.258(8)
